data_7215351
loop_
_publ_author_name
'Xiong, Wei-Wei'
'Li, Jian-Rong'
'Feng, Mei-Ling'
'Huang, Xiao-Ying'

_publ_section_title
;
 Solvothermal syntheses, crystal structures, and characterizations of a
 series of one-dimensional organic-containing gallium polyselenides
;
_journal_issue 20
_journal_name_full CrystEngComm
_journal_page_first 6206
_journal_paper_doi 10.1039/c1ce05507k
_journal_volume 13
_journal_year 2011
_chemical_formula_moiety '2(C6 H16 N3), Ga2 Se6'
_chemical_formula_sum 'C12 H32 Ga2 N6 Se6'
_chemical_formula_weight 873.64
_chemical_name_systematic
;
?
;
_space_group_IT_number 7
_symmetry_cell_setting monoclinic
_symmetry_space_group_name_Hall 'P -2yac'
_symmetry_space_group_name_H-M 'P 1 n 1'
_atom_sites_solution_hydrogens geom
_atom_sites_solution_primary direct
_atom_sites_solution_secondary difmap
_audit_creation_method SHELXL-97
_cell_angle_alpha 90.00
_cell_angle_beta 91.462(4)
_cell_angle_gamma 90.00
_cell_formula_units_Z 2
_cell_length_a 6.9815(19)
_cell_length_b 15.436(4)
_cell_length_c 11.831(3)
_cell_measurement_reflns_used 3821
_cell_measurement_temperature 293(2)
_cell_measurement_theta_max 27.4816
_cell_measurement_theta_min 2.1700
_cell_volume 1274.6(6)
_computing_cell_refinement 'CrystalClear (Rigaku Inc., 2007)'
_computing_data_collection 'CrystalClear (Rigaku Inc., 2007)'
_computing_data_reduction 'CrystalClear (Rigaku Inc., 2007)'
_computing_molecular_graphics 'DIAMOND. Version 3.0. Crystal Impact'
_computing_publication_material 'Windows Word 2003'
_computing_structure_refinement 'SHELXL-97 (Sheldrick, 1997)'
_computing_structure_solution 'SHELXS-97 (Sheldrick, 1990)'
_diffrn_ambient_temperature 293(2)
_diffrn_detector_area_resol_mean 28.5714
_diffrn_measured_fraction_theta_full 0.998
_diffrn_measured_fraction_theta_max 0.998
_diffrn_measurement_device_type 'Rigaku Saturn724+ (2x2 bin mode)'
_diffrn_measurement_method CCD_Profile_fitting
_diffrn_radiation_monochromator graphite
_diffrn_radiation_source 'fine-focus sealed tube'
_diffrn_radiation_type MoK\a
_diffrn_radiation_wavelength 0.71073
_diffrn_reflns_av_R_equivalents 0.0526
_diffrn_reflns_av_sigmaI/netI 0.0758
_diffrn_reflns_limit_h_max 9
_diffrn_reflns_limit_h_min -8
_diffrn_reflns_limit_k_max 14
_diffrn_reflns_limit_k_min -20
_diffrn_reflns_limit_l_max 15
_diffrn_reflns_limit_l_min -15
_diffrn_reflns_number 11035
_diffrn_reflns_theta_full 27.47
_diffrn_reflns_theta_max 27.47
_diffrn_reflns_theta_min 3.15
_exptl_absorpt_coefficient_mu 10.692
_exptl_absorpt_correction_T_max 1.0000
_exptl_absorpt_correction_T_min 0.5819
_exptl_absorpt_correction_type multi-scan
_exptl_absorpt_process_details 'CrystalClear (Rigaku Inc., 2007)'
_exptl_crystal_colour red
_exptl_crystal_density_diffrn 2.276
_exptl_crystal_density_method 'not measured'
_exptl_crystal_description Prism
_exptl_crystal_F_000 824
_exptl_crystal_size_max 0.176
_exptl_crystal_size_mid 0.136
_exptl_crystal_size_min 0.127
_refine_diff_density_max 0.899
_refine_diff_density_min -0.745
_refine_diff_density_rms 0.141
_refine_ls_abs_structure_details 'Flack H D (1983), Acta Cryst. A39, 876-881'
_refine_ls_abs_structure_Flack 0.46(2)
_refine_ls_extinction_method none
_refine_ls_goodness_of_fit_ref 1.011
_refine_ls_hydrogen_treatment constr
_refine_ls_matrix_type full
_refine_ls_number_parameters 236
_refine_ls_number_reflns 5219
_refine_ls_number_restraints 2
_refine_ls_restrained_S_all 1.011
_refine_ls_R_factor_all 0.0587
_refine_ls_R_factor_gt 0.0453
_refine_ls_shift/su_max 0.000
_refine_ls_shift/su_mean 0.000
_refine_ls_structure_factor_coef Fsqd
_refine_ls_weighting_details 'calc w=1/[\s^2^(Fo^2^)+(0.0220P)^2^+0.0000P] where P=(Fo^2^+2Fc^2^)/3'
_refine_ls_weighting_scheme calc
_refine_ls_wR_factor_gt 0.0813
_refine_ls_wR_factor_ref 0.0868
_reflns_number_gt 4287
_reflns_number_total 5219
_reflns_threshold_expression >2sigma(I)
_cod_data_source_file c1ce05507k.txt
_cod_data_source_block compound-4-wx5-28a
_cod_depositor_comments
;
The following automatic conversions were performed:
'_atom_site_symetry_multiplicity' tag replaced with
'_atom_site_symmetry_multiplicity'.

Automatic conversion script
Id: cif_correct_tags 1440 2010-10-19 06:21:57Z saulius 

The following automatic conversions were performed:

'_exptl_absorpt_correction_type' value 'Multi-scan' changed to
'multi-scan' according to
/usr/data/users/saulius/automatic-downloads/retrospective/RSC/lib/dictionaries/cif_core.dic
dictionary named 'cif_core.dic' version 2.4.2 from 2011-04-26.

Automatic conversion script
Id: cif_fix_values 2281 2013-09-26 08:29:07Z andrius 
;
_cod_original_cell_volume 1274.5(6)
_cod_original_sg_symbol_H-M 'P n'
_cod_database_code 7215351
_absolute_structure_configuration unk

loop_
_symmetry_equiv_pos_as_xyz
'x, y, z'
'x+1/2, -y, z+1/2'

loop_
_atom_site_label
_atom_site_type_symbol
_atom_site_fract_x
_atom_site_fract_y
_atom_site_fract_z
_atom_site_U_iso_or_equiv
_atom_site_adp_type
_atom_site_occupancy
_atom_site_symmetry_multiplicity
_atom_site_calc_flag
_atom_site_refinement_flags
Ga1 Ga 0.91213(12) 0.74259(5) 0.67305(8) 0.02601(19) Uani 1 1 d .
Ga2 Ga 0.40835(11) 0.77880(5) 0.68032(8) 0.0267(2) Uani 1 1 d .
Se1 Se 0.63009(11) 0.69910(5) 0.57006(8) 0.0332(2) Uani 1 1 d .
Se2 Se 0.82742(12) 0.81816(6) 0.84430(8) 0.0370(2) Uani 1 1 d .
Se3 Se 0.58248(12) 0.90138(5) 0.75571(8) 0.0377(3) Uani 1 1 d .
Se4 Se 0.13836(12) 0.82317(6) 0.56838(8) 0.0396(2) Uani 1 1 d .
Se5 Se 0.30500(11) 0.69499(5) 0.84249(7) 0.0329(2) Uani 1 1 d .
Se6 Se 0.08343(11) 0.61210(5) 0.73380(8) 0.0319(2) Uani 1 1 d .
N1 N 0.6920(11) 0.8975(4) 0.4130(6) 0.0397(19) Uani 1 1 d .
H1A H 0.6682 0.8519 0.4519 0.048 Uiso 1 1 d R
H1B H 0.7601 0.9318 0.4548 0.048 Uiso 1 1 d R
N2 N 0.5098(10) 0.8718(4) 0.1966(6) 0.0355(17) Uani 1 1 d .
N3 N 0.3951(12) 0.9771(5) 0.0116(7) 0.048(2) Uani 1 1 d .
H3A H 0.4826 0.9593 -0.0327 0.073 Uiso 1 1 d R
H3B H 0.4478 0.9990 0.0716 0.073 Uiso 1 1 d R
C1 C 0.5135(13) 0.9398(5) 0.3820(8) 0.044(2) Uani 1 1 d .
H1C H 0.5408 0.9965 0.3510 0.052 Uiso 1 1 calc R
H1D H 0.4391 0.9480 0.4493 0.052 Uiso 1 1 calc R
C2 C 0.3958(13) 0.8887(5) 0.2962(8) 0.041(2) Uani 1 1 d .
H2A H 0.3561 0.8343 0.3293 0.049 Uiso 1 1 calc R
H2B H 0.2817 0.9211 0.2745 0.049 Uiso 1 1 calc R
C3 C 0.8027(14) 0.8727(6) 0.3128(8) 0.049(3) Uani 1 1 d .
H3C H 0.9116 0.8374 0.3364 0.059 Uiso 1 1 calc R
H3D H 0.8506 0.9243 0.2763 0.059 Uiso 1 1 calc R
C4 C 0.6747(14) 0.8217(6) 0.2293(8) 0.044(2) Uani 1 1 d .
H4C H 0.7467 0.8072 0.1629 0.053 Uiso 1 1 calc R
H4D H 0.6342 0.7681 0.2642 0.053 Uiso 1 1 calc R
C5 C 0.3967(15) 0.8343(5) 0.1041(8) 0.050(3) Uani 1 1 d .
H5A H 0.3153 0.7891 0.1334 0.061 Uiso 1 1 calc R
H5B H 0.4819 0.8081 0.0503 0.061 Uiso 1 1 calc R
C6 C 0.2740(13) 0.9013(6) 0.0444(9) 0.048(3) Uani 1 1 d .
H6C H 0.2137 0.8761 -0.0226 0.058 Uiso 1 1 calc R
H6D H 0.1739 0.9205 0.0939 0.058 Uiso 1 1 calc R
N4 N 0.6981(11) 0.4130(4) 0.9126(6) 0.0398(19) Uani 1 1 d .
H4A H 0.7094 0.4710 0.9146 0.048 Uiso 1 1 d R
H4B H 0.7400 0.3919 0.9798 0.048 Uiso 1 1 d R
N5 N 0.5403(10) 0.3890(4) 0.6886(6) 0.0357(17) Uani 1 1 d .
N6 N 0.2290(10) 0.4115(4) 0.4267(6) 0.0364(17) Uani 1 1 d .
H6A H 0.1146 0.3902 0.4067 0.055 Uiso 1 1 d R
H6B H 0.3168 0.3913 0.3804 0.055 Uiso 1 1 d R
C7 C 0.4956(15) 0.3894(6) 0.8938(8) 0.050(3) Uani 1 1 d .
H7A H 0.4190 0.4138 0.9532 0.060 Uiso 1 1 calc R
H7B H 0.4815 0.3269 0.8954 0.060 Uiso 1 1 calc R
C8 C 0.4275(14) 0.4243(6) 0.7796(7) 0.041(2) Uani 1 1 d .
H8A H 0.2938 0.4093 0.7668 0.049 Uiso 1 1 calc R
H8B H 0.4377 0.4870 0.7796 0.049 Uiso 1 1 calc R
C9 C 0.8163(13) 0.3782(6) 0.8225(8) 0.049(3) Uani 1 1 d .
H9A H 0.8102 0.3154 0.8228 0.059 Uiso 1 1 calc R
H9B H 0.9487 0.3953 0.8354 0.059 Uiso 1 1 calc R
C10 C 0.7441(12) 0.4125(6) 0.7092(8) 0.043(2) Uani 1 1 d .
H10A H 0.7576 0.4750 0.7077 0.051 Uiso 1 1 calc R
H10B H 0.8209 0.3886 0.6496 0.051 Uiso 1 1 calc R
C11 C 0.4763(13) 0.4202(5) 0.5778(7) 0.038(2) Uani 1 1 d .
H11A H 0.5689 0.4037 0.5219 0.046 Uiso 1 1 calc R
H11B H 0.4691 0.4830 0.5790 0.046 Uiso 1 1 calc R
C12 C 0.2787(13) 0.3829(6) 0.5437(8) 0.040(2) Uani 1 1 d .
H12A H 0.2822 0.3201 0.5471 0.048 Uiso 1 1 calc R
H12B H 0.1828 0.4033 0.5953 0.048 Uiso 1 1 calc R

loop_
_atom_site_aniso_label
_atom_site_aniso_U_11
_atom_site_aniso_U_22
_atom_site_aniso_U_33
_atom_site_aniso_U_23
_atom_site_aniso_U_13
_atom_site_aniso_U_12
Ga1 0.0178(4) 0.0325(5) 0.0278(5) 0.0022(4) 0.0010(3) 0.0015(4)
Ga2 0.0179(4) 0.0313(5) 0.0311(5) 0.0024(5) 0.0006(4) 0.0001(4)
Se1 0.0211(4) 0.0420(5) 0.0365(5) -0.0120(5) 0.0002(4) 0.0001(4)
Se2 0.0396(6) 0.0404(5) 0.0309(5) -0.0068(4) -0.0030(4) 0.0023(4)
Se3 0.0353(5) 0.0270(5) 0.0509(7) -0.0051(4) 0.0039(5) 0.0005(4)
Se4 0.0206(4) 0.0557(6) 0.0423(6) 0.0226(5) 0.0003(4) 0.0017(5)
Se5 0.0305(5) 0.0385(5) 0.0293(5) 0.0061(4) -0.0045(4) -0.0019(4)
Se6 0.0259(5) 0.0301(4) 0.0397(6) 0.0017(4) -0.0006(4) 0.0014(4)
N1 0.051(5) 0.037(4) 0.030(5) -0.005(3) -0.008(4) -0.007(3)
N2 0.043(5) 0.037(4) 0.026(4) -0.002(3) -0.001(3) 0.004(3)
N3 0.067(6) 0.050(5) 0.027(4) 0.000(4) -0.006(4) -0.004(4)
C1 0.055(6) 0.034(5) 0.042(6) -0.007(4) 0.001(5) 0.004(4)
C2 0.047(6) 0.033(5) 0.043(6) 0.000(4) 0.001(5) 0.004(4)
C3 0.048(6) 0.047(6) 0.051(7) -0.010(5) -0.005(5) 0.005(5)
C4 0.060(7) 0.045(5) 0.028(5) -0.008(4) -0.001(5) 0.011(5)
C5 0.078(8) 0.028(5) 0.044(6) -0.006(4) -0.015(5) -0.007(5)
C6 0.049(6) 0.047(6) 0.049(7) 0.001(5) -0.016(5) 0.009(5)
N4 0.052(5) 0.035(4) 0.032(5) 0.005(3) -0.016(4) -0.001(3)
N5 0.038(4) 0.044(4) 0.026(4) -0.001(3) -0.003(3) 0.006(3)
N6 0.033(4) 0.041(4) 0.034(4) -0.003(3) -0.005(3) 0.000(3)
C7 0.069(7) 0.050(6) 0.030(6) 0.003(4) 0.009(5) -0.017(5)
C8 0.043(6) 0.056(6) 0.023(5) -0.007(4) 0.007(4) 0.008(4)
C9 0.041(6) 0.052(6) 0.054(7) -0.001(5) -0.012(5) 0.022(5)
C10 0.037(6) 0.050(6) 0.041(6) -0.009(4) -0.004(5) 0.007(4)
C11 0.051(6) 0.037(5) 0.027(5) 0.005(4) -0.004(4) -0.003(4)
C12 0.047(6) 0.037(5) 0.037(6) 0.019(4) -0.008(4) -0.008(4)

loop_
_atom_type_symbol
_atom_type_description
_atom_type_scat_dispersion_real
_atom_type_scat_dispersion_imag
_atom_type_scat_source
C C 0.0033 0.0016 'International Tables Vol C Tables 4.2.6.8 and 6.1.1.4'
H H 0.0000 0.0000 'International Tables Vol C Tables 4.2.6.8 and 6.1.1.4'
N N 0.0061 0.0033 'International Tables Vol C Tables 4.2.6.8 and 6.1.1.4'
Ga Ga 0.2307 1.6083 'International Tables Vol C Tables 4.2.6.8 and 6.1.1.4'
Se Se -0.0929 2.2259 'International Tables Vol C Tables 4.2.6.8 and 6.1.1.4'

loop_
_geom_angle_atom_site_label_1
_geom_angle_atom_site_label_2
_geom_angle_atom_site_label_3
_geom_angle
_geom_angle_site_symmetry_1
_geom_angle_site_symmetry_3
Se4 Ga1 Se1 115.53(5) 1_655 .
Se4 Ga1 Se2 111.25(5) 1_655 .
Se1 Ga1 Se2 110.28(5) . .
Se4 Ga1 Se6 104.92(5) 1_655 1_655
Se1 Ga1 Se6 108.06(4) . 1_655
Se2 Ga1 Se6 106.21(5) . 1_655
Se4 Ga2 Se1 111.08(5) . .
Se4 Ga2 Se3 111.45(5) . .
Se1 Ga2 Se3 106.18(5) . .
Se4 Ga2 Se5 110.18(5) . .
Se1 Ga2 Se5 111.41(5) . .
Se3 Ga2 Se5 106.39(5) . .
Ga1 Se1 Ga2 96.55(5) . .
Se3 Se2 Ga1 94.59(5) . .
Se2 Se3 Ga2 95.16(4) . .
Ga2 Se4 Ga1 94.98(5) . 1_455
Se6 Se5 Ga2 93.54(5) . .
Se5 Se6 Ga1 91.29(4) . 1_455
C1 N1 C3 112.2(7) . .
C1 N1 H1A 109.2 . .
C3 N1 H1A 109.2 . .
C1 N1 H1B 109.2 . .
C3 N1 H1B 109.1 . .
H1A N1 H1B 107.9 . .
C4 N2 C5 113.9(7) . .
C4 N2 C2 109.1(7) . .
C5 N2 C2 112.4(8) . .
C6 N3 H3A 108.8 . .
C6 N3 H3B 109.0 . .
H3A N3 H3B 109.5 . .
N1 C1 C2 112.6(7) . .
N1 C1 H1C 109.1 . .
C2 C1 H1C 109.1 . .
N1 C1 H1D 109.1 . .
C2 C1 H1D 109.1 . .
H1C C1 H1D 107.8 . .
N2 C2 C1 109.7(8) . .
N2 C2 H2A 109.7 . .
C1 C2 H2A 109.7 . .
N2 C2 H2B 109.7 . .
C1 C2 H2B 109.7 . .
H2A C2 H2B 108.2 . .
N1 C3 C4 109.9(8) . .
N1 C3 H3C 109.7 . .
C4 C3 H3C 109.7 . .
N1 C3 H3D 109.7 . .
C4 C3 H3D 109.7 . .
H3C C3 H3D 108.2 . .
N2 C4 C3 110.4(7) . .
N2 C4 H4C 109.6 . .
C3 C4 H4C 109.6 . .
N2 C4 H4D 109.6 . .
C3 C4 H4D 109.6 . .
H4C C4 H4D 108.1 . .
N2 C5 C6 111.7(7) . .
N2 C5 H5A 109.3 . .
C6 C5 H5A 109.3 . .
N2 C5 H5B 109.3 . .
C6 C5 H5B 109.3 . .
H5A C5 H5B 107.9 . .
N3 C6 C5 109.8(7) . .
N3 C6 H6C 109.7 . .
C5 C6 H6C 109.7 . .
N3 C6 H6D 109.7 . .
C5 C6 H6D 109.7 . .
H6C C6 H6D 108.2 . .
C9 N4 C7 110.9(7) . .
C9 N4 H4A 109.5 . .
C7 N4 H4A 109.5 . .
C9 N4 H4B 109.5 . .
C7 N4 H4B 109.5 . .
H4A N4 H4B 108.0 . .
C8 N5 C11 112.5(7) . .
C8 N5 C10 108.8(7) . .
C11 N5 C10 109.8(7) . .
C12 N6 H6A 109.0 . .
C12 N6 H6B 108.7 . .
H6A N6 H6B 109.5 . .
N4 C7 C8 108.9(8) . .
N4 C7 H7A 109.9 . .
C8 C7 H7A 109.9 . .
N4 C7 H7B 109.9 . .
C8 C7 H7B 109.9 . .
H7A C7 H7B 108.3 . .
N5 C8 C7 111.2(7) . .
N5 C8 H8A 109.4 . .
C7 C8 H8A 109.4 . .
N5 C8 H8B 109.4 . .
C7 C8 H8B 109.4 . .
H8A C8 H8B 108.0 . .
N4 C9 C10 109.6(7) . .
N4 C9 H9A 109.8 . .
C10 C9 H9A 109.8 . .
N4 C9 H9B 109.8 . .
C10 C9 H9B 109.8 . .
H9A C9 H9B 108.2 . .
N5 C10 C9 110.9(8) . .
N5 C10 H10A 109.5 . .
C9 C10 H10A 109.5 . .
N5 C10 H10B 109.5 . .
C9 C10 H10B 109.5 . .
H10A C10 H10B 108.0 . .
N5 C11 C12 111.4(7) . .
N5 C11 H11A 109.4 . .
C12 C11 H11A 109.4 . .
N5 C11 H11B 109.4 . .
C12 C11 H11B 109.4 . .
H11A C11 H11B 108.0 . .
N6 C12 C11 108.6(7) . .
N6 C12 H12A 110.0 . .
C11 C12 H12A 110.0 . .
N6 C12 H12B 110.0 . .
C11 C12 H12B 110.0 . .
H12A C12 H12B 108.3 . .

loop_
_geom_bond_atom_site_label_1
_geom_bond_atom_site_label_2
_geom_bond_distance
_geom_bond_site_symmetry_2
Ga1 Se4 2.3822(13) 1_655
Ga1 Se1 2.3854(12) .
Ga1 Se2 2.4241(14) .
Ga1 Se6 2.4413(12) 1_655
Ga2 Se4 2.3767(12) .
Ga2 Se1 2.3905(13) .
Ga2 Se3 2.4079(12) .
Ga2 Se5 2.4385(13) .
Se2 Se3 2.3624(13) .
Se4 Ga1 2.3822(13) 1_455
Se5 Se6 2.3626(12) .
Se6 Ga1 2.4413(12) 1_455
N1 C1 1.446(11) .
N1 C3 1.481(12) .
N1 H1A 0.8600 .
N1 H1B 0.8599 .
N2 C4 1.432(11) .
N2 C5 1.453(10) .
N2 C2 1.463(11) .
N3 C6 1.500(12) .
N3 H3A 0.8600 .
N3 H3B 0.8600 .
C1 C2 1.511(12) .
C1 H1C 0.9700 .
C1 H1D 0.9700 .
C2 H2A 0.9700 .
C2 H2B 0.9700 .
C3 C4 1.532(12) .
C3 H3C 0.9700 .
C3 H3D 0.9700 .
C4 H4C 0.9700 .
C4 H4D 0.9700 .
C5 C6 1.507(12) .
C5 H5A 0.9700 .
C5 H5B 0.9700 .
C6 H6C 0.9700 .
C6 H6D 0.9700 .
N4 C9 1.466(12) .
N4 C7 1.471(11) .
N4 H4A 0.9001 .
N4 H4B 0.9000 .
N5 C8 1.456(11) .
N5 C11 1.456(10) .
N5 C10 1.482(10) .
N6 C12 1.485(10) .
N6 H6A 0.8900 .
N6 H6B 0.8900 .
C7 C8 1.520(12) .
C7 H7A 0.9700 .
C7 H7B 0.9700 .
C8 H8A 0.9700 .
C8 H8B 0.9700 .
C9 C10 1.516(12) .
C9 H9A 0.9700 .
C9 H9B 0.9700 .
C10 H10A 0.9700 .
C10 H10B 0.9700 .
C11 C12 1.539(12) .
C11 H11A 0.9700 .
C11 H11B 0.9700 .
C12 H12A 0.9700 .
C12 H12B 0.9700 .

loop_
_geom_hbond_atom_site_label_D
_geom_hbond_atom_site_label_H
_geom_hbond_atom_site_label_A
_geom_hbond_distance_DH
_geom_hbond_distance_HA
_geom_hbond_distance_DA
_geom_hbond_angle_DHA
_geom_hbond_site_symmetry_A
N1 H1A Se1 0.86 2.76 3.614(7) 173.8 .
N1 H1B N3 0.86 1.81 2.653(10) 165.0 2_575
N3 H3A Se3 0.86 2.76 3.528(9) 148.7 1_554
N3 H3B N2 0.86 2.49 2.824(10) 104.1 .
N4 H4A N6 0.90 1.82 2.723(9) 176.9 2_565
N6 H6A Se5 0.89 2.63 3.508(7) 171.2 2_464
N6 H6B Se6 0.89 2.58 3.429(8) 160.5 2_564

loop_
_geom_torsion_atom_site_label_1
_geom_torsion_atom_site_label_2
_geom_torsion_atom_site_label_3
_geom_torsion_atom_site_label_4
_geom_torsion
_geom_torsion_site_symmetry_1
_geom_torsion_site_symmetry_4
Se4 Ga1 Se1 Ga2 -117.43(5) 1_655 .
Se2 Ga1 Se1 Ga2 9.77(6) . .
Se6 Ga1 Se1 Ga2 125.45(5) 1_655 .
Se4 Ga2 Se1 Ga1 149.06(5) . .
Se3 Ga2 Se1 Ga1 27.73(5) . .
Se5 Ga2 Se1 Ga1 -87.69(5) . .
Se4 Ga1 Se2 Se3 86.20(5) 1_655 .
Se1 Ga1 Se2 Se3 -43.34(6) . .
Se6 Ga1 Se2 Se3 -160.18(4) 1_655 .
Ga1 Se2 Se3 Ga2 55.43(5) . .
Se4 Ga2 Se3 Se2 -177.13(5) . .
Se1 Ga2 Se3 Se2 -56.04(5) . .
Se5 Ga2 Se3 Se2 62.74(5) . .
Se1 Ga2 Se4 Ga1 117.62(5) . 1_455
Se3 Ga2 Se4 Ga1 -124.20(5) . 1_455
Se5 Ga2 Se4 Ga1 -6.33(6) . 1_455
Se4 Ga2 Se5 Se6 44.56(6) . .
Se1 Ga2 Se5 Se6 -79.20(5) . .
Se3 Ga2 Se5 Se6 165.50(4) . .
Ga2 Se5 Se6 Ga1 -58.72(5) . 1_455
C3 N1 C1 C2 51.5(11) . .
C4 N2 C2 C1 61.1(9) . .
C5 N2 C2 C1 -171.4(7) . .
N1 C1 C2 N2 -55.8(10) . .
C1 N1 C3 C4 -51.2(10) . .
C5 N2 C4 C3 170.6(8) . .
C2 N2 C4 C3 -62.8(10) . .
N1 C3 C4 N2 57.4(10) . .
C4 N2 C5 C6 -158.6(9) . .
C2 N2 C5 C6 76.5(10) . .
N2 C5 C6 N3 51.8(12) . .
C9 N4 C7 C8 -58.4(10) . .
C11 N5 C8 C7 179.1(7) . .
C10 N5 C8 C7 -59.0(10) . .
N4 C7 C8 N5 59.4(10) . .
C7 N4 C9 C10 58.3(10) . .
C8 N5 C10 C9 58.3(9) . .
C11 N5 C10 C9 -178.2(7) . .
N4 C9 C10 N5 -58.1(10) . .
C8 N5 C11 C12 -69.3(10) . .
C10 N5 C11 C12 169.4(8) . .
N5 C11 C12 N6 -175.6(7) . .
